data_2230007
loop_
_publ_author_name
'Ketuly, Kamal Aziz'
'Hadi, A. Hamid A.'
'Ng, Seik Weng'
'Tiekink, Edward R. T.'

_publ_section_title
;
 17-Deoxoestrone [estra-1,3,5(10)-trien-3-ol]--methanol (3/1)
;
_journal_coeditor_code HB5844
_journal_issue 5
_journal_name_full 'Acta Crystallographica Section E'
_journal_page_first o1160
_journal_page_last o1161
_journal_paper_doi 10.1107/S1600536811013651
_journal_volume 67
_journal_year 2011
_chemical_formula_iupac '3C18 H24 O, C H4 O'
_chemical_formula_moiety '3(C18 H24 O), C H4 O'
_chemical_formula_sum 'C18.33333 H25.33333 O1.33333'
_chemical_formula_weight 267.05
_chemical_name_common
;
17-Deoxoestrone [estra-1,3,5(10)-trien-3-ol]--methanol (3/1)
;
_chemical_name_systematic
;
13-methyl-6,7,8,9,11,12,13,14,15,16-
decahydrocyclopenta[<i>a</i>]phenanthren-3-ol--methanol (3/1)
;
_space_group_IT_number 5
_symmetry_cell_setting monoclinic
_symmetry_space_group_name_Hall 'C 2y'
_symmetry_space_group_name_H-M 'C 1 2 1'
_atom_sites_solution_hydrogens geom
_atom_sites_solution_primary direct
_atom_sites_solution_secondary difmap
_audit_creation_method SHELXL-97
_cell_angle_alpha 90.00
_cell_angle_beta 114.2920(10)
_cell_angle_gamma 90.00
_cell_formula_units_Z 12
_cell_length_a 24.3084(16)
_cell_length_b 7.7235(5)
_cell_length_c 26.6479(18)
_cell_measurement_reflns_used 5587
_cell_measurement_temperature 100(2)
_cell_measurement_theta_max 28.2
_cell_measurement_theta_min 2.3
_cell_volume 4560.1(5)
_computing_cell_refinement 'SAINT (Bruker, 2009)'
_computing_data_collection 'APEX2 (Bruker, 2009)'
_computing_data_reduction 'SAINT (Bruker, 2009)'
_computing_molecular_graphics
;
ORTEP-3 (Farrugia, 1997), DIAMOND (Brandenburg, 2006) and
QMOL (Gans & Shalloway, 2001)
;
_computing_publication_material 'publCIF (Westrip, 2010)'
_computing_structure_refinement 'SHELXL97 (Sheldrick, 2008)'
_computing_structure_solution 'SHELXS97 (Sheldrick, 2008)'
_diffrn_ambient_temperature 100(2)
_diffrn_measured_fraction_theta_full 0.998
_diffrn_measured_fraction_theta_max 0.998
_diffrn_measurement_device_type 'Bruker SMART APEX CCD'
_diffrn_measurement_method \w
_diffrn_radiation_monochromator Mirror
_diffrn_radiation_source 'fine-focus tube'
_diffrn_radiation_type MoK\a
_diffrn_radiation_wavelength 0.71073
_diffrn_reflns_av_R_equivalents 0.0500
_diffrn_reflns_av_sigmaI/netI 0.0469
_diffrn_reflns_limit_h_max 31
_diffrn_reflns_limit_h_min -31
_diffrn_reflns_limit_k_max 10
_diffrn_reflns_limit_k_min -10
_diffrn_reflns_limit_l_max 34
_diffrn_reflns_limit_l_min -34
_diffrn_reflns_number 21707
_diffrn_reflns_theta_full 27.50
_diffrn_reflns_theta_max 27.50
_diffrn_reflns_theta_min 1.91
_diffrn_standards_decay_% 0
_diffrn_standards_interval_count 0
_diffrn_standards_interval_time 0
_diffrn_standards_number 0
_exptl_absorpt_coefficient_mu 0.071
_exptl_absorpt_correction_T_max 0.9929
_exptl_absorpt_correction_T_min 0.9756
_exptl_absorpt_correction_type multi-scan
_exptl_absorpt_process_details '(SADABS; Sheldrick, 1996)'
_exptl_crystal_colour colourless
_exptl_crystal_density_diffrn 1.167
_exptl_crystal_density_method 'not measured'
_exptl_crystal_description block
_exptl_crystal_F_000 1752
_exptl_crystal_size_max 0.35
_exptl_crystal_size_mid 0.20
_exptl_crystal_size_min 0.10
_refine_diff_density_max 0.374
_refine_diff_density_min -0.331
_refine_ls_abs_structure_details '2199 Friedel pairs were merged'
_refine_ls_extinction_method none
_refine_ls_goodness_of_fit_ref 1.019
_refine_ls_hydrogen_treatment constr
_refine_ls_matrix_type full
_refine_ls_number_parameters 616
_refine_ls_number_reflns 5612
_refine_ls_number_restraints 234
_refine_ls_restrained_S_all 1.084
_refine_ls_R_factor_all 0.0717
_refine_ls_R_factor_gt 0.0520
_refine_ls_shift/su_max 0.001
_refine_ls_shift/su_mean 0.001
_refine_ls_structure_factor_coef Fsqd
_refine_ls_weighting_details 'calc w=1/[\s^2^(Fo^2^)+(0.0693P)^2^+3.2841P] where P=(Fo^2^+2Fc^2^)/3'
_refine_ls_weighting_scheme calc
_refine_ls_wR_factor_gt 0.1282
_refine_ls_wR_factor_ref 0.1410
_reflns_number_gt 4481
_reflns_number_total 5612
_reflns_threshold_expression I>2\s(I)
_cod_data_source_file hb5844.cif
_cod_data_source_block I
_cod_original_sg_symbol_H-M 'C 2'
_cod_original_formula_sum 'C55 H76 O4 '
_cod_database_code 2230007
_cod_database_fobs_code 2230007

loop_
_symmetry_equiv_pos_as_xyz
'x, y, z'
'-x, y, -z'
'x+1/2, y+1/2, z'
'-x+1/2, y+1/2, -z'

loop_
_atom_site_type_symbol
_atom_site_label
_atom_site_fract_x
_atom_site_fract_y
_atom_site_fract_z
_atom_site_U_iso_or_equiv
_atom_site_adp_type
_atom_site_calc_flag
_atom_site_refinement_flags
_atom_site_occupancy
_atom_site_disorder_assembly
_atom_site_disorder_group
O O1 0.53469(10) 1.0006(3) 0.20950(10) 0.0371(6) Uani d . 1 . .
H H1 0.5204 0.9020 0.1982 0.056 Uiso calc PR 0.50 A 1
H H1' 0.5212 0.8991 0.2057 0.056 Uiso d PR 0.50 A 2
O O2 0.57490(9) 0.4963(3) 0.14534(10) 0.0321(5) Uani d . 1 . .
H H2 0.5701 0.3911 0.1366 0.048 Uiso calc R 1 . .
O O3 0.50222(10) 0.6730(3) 0.18194(10) 0.0351(6) Uani d . 1 . .
H H3 0.5235 0.6106 0.1711 0.053 Uiso calc R 1 . .
O O4 0.55238(11) 0.1609(4) 0.12576(11) 0.0421(6) Uani d . 1 . .
H H4 0.5466 0.1134 0.1515 0.063 Uiso calc R 1 . .
C C1 0.5807(19) 1.0199(18) 0.2620(12) 0.0308(17) Uani d PDU 0.50 B 1
C C2 0.6019(7) 1.1867(17) 0.2777(4) 0.0258(19) Uani d PDU 0.50 B 1
H H2A 0.5825 1.2797 0.2535 0.031 Uiso calc PR 0.50 B 1
C C3 0.6503(4) 1.2235(10) 0.3273(3) 0.0243(15) Uani d PDU 0.50 B 1
C C4 0.6678(3) 1.4130(9) 0.3394(3) 0.0302(12) Uani d PDU 0.50 B 1
H H4A 0.6321 1.4799 0.3372 0.036 Uiso calc PR 0.50 B 1
H H4B 0.6803 1.4586 0.3110 0.036 Uiso calc PR 0.50 B 1
C C5 0.7192(3) 1.4396(9) 0.3963(3) 0.0347(11) Uani d PDU 0.50 B 1
H H5A 0.7392 1.5518 0.3970 0.042 Uiso calc PR 0.50 B 1
H H5B 0.7023 1.4441 0.4244 0.042 Uiso calc PR 0.50 B 1
C C6 0.7658(3) 1.2950(8) 0.4109(3) 0.0271(10) Uani d PDU 0.50 B 1
H H6 0.7798 1.2834 0.3806 0.032 Uiso calc PR 0.50 B 1
C C7 0.8204(3) 1.3310(9) 0.4649(3) 0.0346(11) Uani d PDU 0.50 B 1
H H7 0.8048 1.3326 0.4942 0.041 Uiso calc PR 0.50 B 1
C C8 0.8559(4) 1.4986(10) 0.4715(3) 0.0503(15) Uani d PDU 0.50 B 1
H H8A 0.8349 1.5973 0.4796 0.060 Uiso calc PR 0.50 B 1
H H8B 0.8622 1.5247 0.4378 0.060 Uiso calc PR 0.50 B 1
C C9 0.9164(5) 1.4603(12) 0.5206(4) 0.066(2) Uani d PDU 0.50 B 1
H H9A 0.9204 1.5314 0.5528 0.079 Uiso calc PR 0.50 B 1
H H9B 0.9507 1.4866 0.5109 0.079 Uiso calc PR 0.50 B 1
C C10 0.9153(4) 1.2642(10) 0.5336(3) 0.0495(15) Uani d PDU 0.50 B 1
H H10A 0.9553 1.2108 0.5428 0.059 Uiso calc PR 0.50 B 1
H H10B 0.9040 1.2469 0.5649 0.059 Uiso calc PR 0.50 B 1
C C11 0.8676(3) 1.1855(9) 0.4805(2) 0.0324(11) Uani d PDU 0.50 B 1
C C12 0.8956(4) 1.1604(13) 0.4388(3) 0.0412(16) Uani d PDU 0.50 B 1
H H12A 0.9236 1.0623 0.4502 0.062 Uiso calc PR 0.50 B 1
H H12B 0.9175 1.2656 0.4374 0.062 Uiso calc PR 0.50 B 1
H H12C 0.8636 1.1375 0.4023 0.062 Uiso calc PR 0.50 B 1
C C13 0.8376(3) 1.0165(10) 0.4873(3) 0.0391(12) Uani d PDU 0.50 B 1
H H13A 0.8266 1.0278 0.5191 0.047 Uiso calc PR 0.50 B 1
H H13B 0.8666 0.9197 0.4950 0.047 Uiso calc PR 0.50 B 1
C C14 0.7801(3) 0.9748(9) 0.4348(3) 0.0332(11) Uani d PDU 0.50 B 1
H H14A 0.7923 0.9434 0.4047 0.040 Uiso calc PR 0.50 B 1
H H14B 0.7598 0.8731 0.4421 0.040 Uiso calc PR 0.50 B 1
C C15 0.7352(3) 1.1254(8) 0.4155(3) 0.0291(10) Uani d PDU 0.50 B 1
H H15 0.7199 1.1437 0.4446 0.035 Uiso calc PR 0.50 B 1
C C16 0.6799(3) 1.0863(8) 0.3618(3) 0.0252(12) Uani d PDU 0.50 B 1
C C17 0.6585(4) 0.9186(9) 0.3464(4) 0.0316(14) Uani d PDU 0.50 B 1
H H17 0.6773 0.8256 0.3708 0.038 Uiso calc PR 0.50 B 1
C C18 0.6104(6) 0.8834(16) 0.2964(5) 0.032(2) Uani d PDU 0.50 B 1
H H18A 0.5980 0.7674 0.2859 0.038 Uiso calc PR 0.50 B 1
C C1' 0.5807(19) 1.051(2) 0.2582(12) 0.0308(17) Uani d PD 0.50 B 2
C C2' 0.5974(7) 1.2241(16) 0.2647(5) 0.0258(19) Uani d PD 0.50 B 2
H H2' 0.5777 1.3046 0.2359 0.031 Uiso calc PR 0.50 B 2
C C3' 0.6434(4) 1.2783(9) 0.3139(3) 0.0243(15) Uani d PD 0.50 B 2
C C4' 0.6605(3) 1.4689(9) 0.3177(3) 0.0302(12) Uani d PD 0.50 B 2
H H4'A 0.6236 1.5397 0.3080 0.036 Uiso calc PR 0.50 B 2
H H4'B 0.6772 1.4936 0.2902 0.036 Uiso calc PR 0.50 B 2
C C5' 0.7070(3) 1.5246(9) 0.3748(3) 0.0347(11) Uani d PD 0.50 B 2
H H5'A 0.7273 1.6323 0.3714 0.042 Uiso calc PR 0.50 B 2
H H5'B 0.6862 1.5484 0.3992 0.042 Uiso calc PR 0.50 B 2
C C6' 0.7538(3) 1.3821(8) 0.3999(2) 0.0271(10) Uani d PD 0.50 B 2
H H6' 0.7712 1.3506 0.3731 0.032 Uiso calc PR 0.50 B 2
C C7' 0.8054(3) 1.4399(9) 0.4540(2) 0.0346(11) Uani d PD 0.50 B 2
H H7' 0.7870 1.4628 0.4807 0.041 Uiso calc PR 0.50 B 2
C C8' 0.8418(4) 1.6017(11) 0.4538(3) 0.0503(15) Uani d PD 0.50 B 2
H H8'A 0.8191 1.7086 0.4534 0.060 Uiso calc PR 0.50 B 2
H H8'B 0.8523 1.6022 0.4217 0.060 Uiso calc PR 0.50 B 2
C C9' 0.8987(5) 1.5852(12) 0.5081(3) 0.066(2) Uani d PD 0.50 B 2
H H9'1 0.9355 1.6033 0.5014 0.079 Uiso calc PR 0.50 B 2
H H9'2 0.8981 1.6724 0.5351 0.079 Uiso calc PR 0.50 B 2
C C10' 0.8980(4) 1.4011(11) 0.5298(3) 0.0495(15) Uani d PD 0.50 B 2
H H10C 0.8841 1.4027 0.5599 0.059 Uiso calc PR 0.50 B 2
H H10D 0.9387 1.3487 0.5437 0.059 Uiso calc PR 0.50 B 2
C C11' 0.8534(3) 1.2992(9) 0.4799(3) 0.0324(11) Uani d PD 0.50 B 2
C C12' 0.8849(4) 1.2449(12) 0.4428(4) 0.0412(16) Uani d PD 0.50 B 2
H H12D 0.9143 1.1534 0.4610 0.062 Uiso calc PR 0.50 B 2
H H12E 0.9057 1.3450 0.4360 0.062 Uiso calc PR 0.50 B 2
H H12F 0.8548 1.2015 0.4077 0.062 Uiso calc PR 0.50 B 2
C C13' 0.8224(3) 1.1431(9) 0.4919(3) 0.0391(12) Uani d PD 0.50 B 2
H H13C 0.8076 1.1752 0.5201 0.047 Uiso calc PR 0.50 B 2
H H13D 0.8521 1.0485 0.5071 0.047 Uiso calc PR 0.50 B 2
C C14' 0.7688(3) 1.0772(9) 0.4399(3) 0.0332(11) Uani d PD 0.50 B 2
H H14C 0.7844 1.0282 0.4140 0.040 Uiso calc PR 0.50 B 2
H H14D 0.7479 0.9834 0.4504 0.040 Uiso calc PR 0.50 B 2
C C15' 0.7235(3) 1.2217(8) 0.4109(3) 0.0291(10) Uani d PD 0.50 B 2
H H15' 0.7047 1.2577 0.4364 0.035 Uiso calc PR 0.50 B 2
C C16' 0.6717(3) 1.1612(9) 0.3566(3) 0.0252(12) Uani d PD 0.50 B 2
C C17' 0.6509(4) 0.9919(9) 0.3498(4) 0.0316(14) Uani d PD 0.50 B 2
H H17' 0.6689 0.9127 0.3793 0.038 Uiso calc PR 0.50 B 2
C C18' 0.6048(6) 0.9332(16) 0.3013(5) 0.032(2) Uani d PD 0.50 B 2
H H18' 0.5903 0.8175 0.2978 0.038 Uiso calc PR 0.50 B 2
C C19 0.63506(13) 0.5273(5) 0.17821(14) 0.0312(7) Uani d . 1 D .
C C20 0.65239(13) 0.6954(4) 0.19521(13) 0.0263(7) Uani d . 1 . .
H H20 0.6233 0.7856 0.1825 0.032 Uiso calc R 1 . .
C C21 0.71149(14) 0.7350(4) 0.23044(13) 0.0265(7) Uani d . 1 D .
C C22 0.72835(14) 0.9220(5) 0.24470(14) 0.0298(7) Uani d . 1 . .
H H22A 0.7000 0.9733 0.2587 0.036 Uiso calc R 1 . .
H H22B 0.7231 0.9848 0.2106 0.036 Uiso calc R 1 . .
C C23 0.79207(15) 0.9501(5) 0.28701(16) 0.0417(9) Uani d D 1 D .
H H23A 0.7925 0.9421 0.3243 0.050 Uiso calc R 1 . .
H H23B 0.8051 1.0684 0.2826 0.050 Uiso calc R 1 . .
C C24 0.83713(12) 0.8193(5) 0.28247(13) 0.0291(7) Uani d D 1 . .
H H24 0.8366 0.8249 0.2448 0.035 Uiso calc PR 0.50 C 3
H H24' 0.8341 0.8233 0.2439 0.035 Uiso calc PR 0.50 C 4
C C25 0.9010(3) 0.8549(10) 0.3256(5) 0.0329(9) Uani d PDU 0.50 D 3
H H25 0.9031 0.8668 0.3637 0.039 Uiso calc PR 0.50 D 3
C C26 0.9332(3) 1.0042(10) 0.3095(3) 0.0375(16) Uani d PDU 0.50 D 3
H H26A 0.9236 1.1166 0.3219 0.045 Uiso calc PR 0.50 D 3
H H26B 0.9197 1.0082 0.2691 0.045 Uiso calc PR 0.50 D 3
C C27 1.0029(3) 0.9685(11) 0.3383(4) 0.0450(17) Uani d PDU 0.50 D 3
H H27A 1.0235 1.0554 0.3673 0.054 Uiso calc PR 0.50 D 3
H H27B 1.0212 0.9700 0.3113 0.054 Uiso calc PR 0.50 D 3
C C28 1.0068(6) 0.7803(13) 0.3641(5) 0.0421(13) Uani d PDU 0.50 D 3
H H28A 1.0085 0.7846 0.4019 0.051 Uiso calc PR 0.50 D 3
H H28B 1.0414 0.7130 0.3641 0.051 Uiso calc PR 0.50 D 3
C C29 0.9437(3) 0.7076(11) 0.3205(4) 0.0427(12) Uani d PDU 0.50 D 3
C C30 0.9483(3) 0.7570(11) 0.2639(3) 0.0380(14) Uani d PDU 0.50 D 3
H H30A 0.9750 0.6748 0.2569 0.057 Uiso calc PR 0.50 D 3
H H30B 0.9645 0.8744 0.2666 0.057 Uiso calc PR 0.50 D 3
H H30C 0.9080 0.7519 0.2336 0.057 Uiso calc PR 0.50 D 3
C C31 0.9289(4) 0.5501(11) 0.3333(5) 0.0707(16) Uani d PDU 0.50 D 3
H H31A 0.9440 0.5444 0.3739 0.085 Uiso calc PR 0.50 D 3
H H31B 0.9517 0.4628 0.3223 0.085 Uiso calc PR 0.50 D 3
C C32 0.8617(3) 0.4922(9) 0.3089(4) 0.0390(17) Uani d PDU 0.50 D 3
H H32A 0.8538 0.4186 0.2762 0.047 Uiso calc PR 0.50 D 3
H H32B 0.8546 0.4210 0.3365 0.047 Uiso calc PR 0.50 D 3
C C33 0.81816(14) 0.6413(5) 0.29238(16) 0.0374(8) Uani d D 1 D .
H H33 0.8114 0.6600 0.3265 0.045 Uiso calc PR 0.50 E 3
H H33' 0.8201 0.6330 0.3305 0.045 Uiso calc PR 0.50 E 4
C C34 0.75458(15) 0.6010(5) 0.25019(16) 0.0379(8) Uani d D 1 . .
C C35 0.73591(17) 0.4339(5) 0.2302(2) 0.0539(12) Uani d . 1 D .
H H35 0.7649 0.3432 0.2414 0.065 Uiso calc R 1 . .
C C36 0.67717(16) 0.3952(5) 0.19488(18) 0.0462(10) Uani d . 1 . .
H H36 0.6659 0.2800 0.1823 0.055 Uiso calc R 1 D .
C C37 0.44552(13) 0.6013(4) 0.16512(13) 0.0269(7) Uani d . 1 . .
C C38 0.43350(13) 0.4347(4) 0.14478(13) 0.0267(7) Uani d . 1 . .
H H38 0.4648 0.3682 0.1416 0.032 Uiso calc R 1 . .
C C39 0.37618(14) 0.3624(4) 0.12873(13) 0.0252(6) Uani d . 1 . .
C C40 0.36749(14) 0.1753(4) 0.10990(14) 0.0299(7) Uani d . 1 . .
H H40A 0.4026 0.1064 0.1345 0.036 Uiso calc R 1 . .
H H40B 0.3659 0.1685 0.0722 0.036 Uiso calc R 1 . .
C C41 0.30981(13) 0.0976(4) 0.11006(13) 0.0256(6) Uani d . 1 . .
H H41A 0.3019 -0.0169 0.0917 0.031 Uiso calc R 1 . .
H H41B 0.3142 0.0818 0.1484 0.031 Uiso calc R 1 . .
C C42 0.25784(13) 0.2197(4) 0.07961(12) 0.0215(6) Uani d . 1 . .
H H42 0.2593 0.2513 0.0438 0.026 Uiso calc R 1 . .
C C43 0.19548(13) 0.1471(4) 0.06774(13) 0.0241(6) Uani d . 1 . .
H H43 0.1931 0.1328 0.1041 0.029 Uiso calc R 1 . .
C C44 0.17621(15) -0.0260(5) 0.03742(15) 0.0337(8) Uani d . 1 . .
H H44A 0.1941 -0.1246 0.0626 0.040 Uiso calc R 1 . .
H H44B 0.1883 -0.0332 0.0063 0.040 Uiso calc R 1 . .
C C45 0.10627(15) -0.0241(5) 0.01659(15) 0.0375(8) Uani d . 1 . .
H H45A 0.0868 -0.0545 -0.0230 0.045 Uiso calc R 1 . .
H H45B 0.0932 -0.1085 0.0375 0.045 Uiso calc R 1 . .
C C46 0.08903(14) 0.1616(5) 0.02594(14) 0.0323(7) Uani d . 1 . .
H H46A 0.0530 0.2018 -0.0062 0.039 Uiso calc R 1 . .
H H46B 0.0804 0.1669 0.0591 0.039 Uiso calc R 1 . .
C C47 0.14434(14) 0.2722(4) 0.03357(13) 0.0263(7) Uani d . 1 . .
C C48 0.14362(15) 0.3073(5) -0.02335(13) 0.0330(8) Uani d . 1 . .
H H48A 0.1806 0.3688 -0.0191 0.050 Uiso calc R 1 . .
H H48B 0.1084 0.3785 -0.0450 0.050 Uiso calc R 1 . .
H H48C 0.1414 0.1972 -0.0424 0.050 Uiso calc R 1 . .
C C49 0.15223(13) 0.4399(4) 0.06586(14) 0.0295(7) Uani d . 1 . .
H H49A 0.1446 0.4173 0.0990 0.035 Uiso calc R 1 . .
H H49B 0.1220 0.5252 0.0428 0.035 Uiso calc R 1 . .
C C50 0.21556(13) 0.5173(4) 0.08362(14) 0.0267(7) Uani d . 1 . .
H H50A 0.2198 0.6172 0.1082 0.032 Uiso calc R 1 . .
H H50B 0.2203 0.5606 0.0507 0.032 Uiso calc R 1 . .
C C51 0.26593(13) 0.3857(4) 0.11363(12) 0.0212(6) Uani d . 1 . .
H H51 0.2615 0.3518 0.1480 0.025 Uiso calc R 1 . .
C C52 0.32922(12) 0.4613(4) 0.13156(12) 0.0214(6) Uani d . 1 . .
C C53 0.34287(13) 0.6289(4) 0.15313(12) 0.0236(6) Uani d . 1 . .
H H53 0.3118 0.6967 0.1563 0.028 Uiso calc R 1 . .
C C54 0.40010(14) 0.6995(4) 0.17005(12) 0.0261(6) Uani d . 1 . .
H H54 0.4082 0.8133 0.1848 0.031 Uiso calc R 1 . .
C C55 0.51180(17) 0.0929(7) 0.07527(17) 0.0532(11) Uani d . 1 . .
H H55A 0.4705 0.1248 0.0692 0.080 Uiso calc R 1 . .
H H55B 0.5155 -0.0335 0.0759 0.080 Uiso calc R 1 . .
H H55C 0.5211 0.1399 0.0455 0.080 Uiso calc R 1 . .
C C25' 0.9021(3) 0.8583(11) 0.3213(5) 0.0329(9) Uani d PD 0.50 D 4
H H25' 0.9004 0.8364 0.3576 0.039 Uiso calc PR 0.50 D 4
C C26' 0.9282(3) 1.0474(11) 0.3304(4) 0.0375(16) Uani d PD 0.50 D 4
H H26C 0.9188 1.1072 0.2950 0.045 Uiso calc PR 0.50 D 4
H H26D 0.9126 1.1169 0.3530 0.045 Uiso calc PR 0.50 D 4
C C27' 0.9963(3) 1.0124(12) 0.3613(4) 0.0450(17) Uani d PD 0.50 D 4
H H27C 1.0112 1.0570 0.3995 0.054 Uiso calc PR 0.50 D 4
H H27D 1.0188 1.0710 0.3425 0.054 Uiso calc PR 0.50 D 4
C C28' 1.0058(6) 0.8123(13) 0.3618(6) 0.0421(13) Uani d PD 0.50 D 4
H H28C 1.0389 0.7862 0.3505 0.051 Uiso calc PR 0.50 D 4
H H28D 1.0173 0.7673 0.3996 0.051 Uiso calc PR 0.50 D 4
C C29' 0.9489(4) 0.7248(13) 0.3231(4) 0.0427(12) Uani d PD 0.50 D 4
C C30' 0.9486(3) 0.6490(10) 0.2694(3) 0.0380(14) Uani d PD 0.50 D 4
H H30D 0.9702 0.5383 0.2773 0.057 Uiso calc PR 0.50 D 4
H H30E 0.9686 0.7300 0.2540 0.057 Uiso calc PR 0.50 D 4
H H30F 0.9069 0.6307 0.2428 0.057 Uiso calc PR 0.50 D 4
C C31' 0.9282(4) 0.5437(11) 0.3375(3) 0.0707(16) Uani d PRD 0.50 D 4
H H31C 0.9222 0.5495 0.3721 0.085 Uiso calc PR 0.50 D 4
H H31D 0.9576 0.4512 0.3407 0.085 Uiso calc PR 0.50 D 4
C C32' 0.8661(3) 0.5148(12) 0.2856(3) 0.0390(17) Uani d PD 0.50 D 4
H H32C 0.8708 0.5414 0.2512 0.047 Uiso calc PR 0.50 D 4
H H32D 0.8528 0.3930 0.2840 0.047 Uiso calc PR 0.50 D 4

loop_
_atom_site_aniso_label
_atom_site_aniso_U_11
_atom_site_aniso_U_22
_atom_site_aniso_U_33
_atom_site_aniso_U_12
_atom_site_aniso_U_13
_atom_site_aniso_U_23
O1 0.0280(11) 0.0275(13) 0.0546(15) -0.0022(10) 0.0159(11) -0.0072(11)
O2 0.0234(10) 0.0343(14) 0.0390(12) -0.0058(10) 0.0132(9) -0.0089(11)
O3 0.0248(11) 0.0269(12) 0.0549(15) -0.0049(10) 0.0176(10) -0.0080(11)
O4 0.0363(13) 0.0380(15) 0.0503(14) -0.0099(12) 0.0162(11) -0.0130(13)
C1 0.0228(15) 0.029(4) 0.046(3) -0.001(5) 0.020(2) -0.003(4)
C2 0.026(2) 0.022(5) 0.032(5) 0.005(3) 0.015(3) 0.007(3)
C3 0.026(3) 0.022(4) 0.031(4) 0.006(3) 0.019(3) 0.009(3)
C4 0.029(2) 0.026(3) 0.035(4) 0.006(2) 0.013(3) 0.006(2)
C5 0.047(3) 0.022(3) 0.035(3) 0.007(3) 0.017(3) -0.0009(19)
C6 0.035(3) 0.020(3) 0.027(2) 0.006(3) 0.013(2) -0.002(2)
C7 0.044(3) 0.033(3) 0.023(2) 0.004(3) 0.011(2) -0.002(2)
C8 0.058(4) 0.038(3) 0.039(3) -0.006(3) 0.003(3) -0.004(3)
C9 0.075(5) 0.052(4) 0.044(3) -0.011(4) -0.001(3) -0.007(3)
C10 0.057(4) 0.053(4) 0.027(2) 0.002(3) 0.006(2) 0.000(3)
C11 0.034(3) 0.039(3) 0.0219(19) 0.004(2) 0.0085(18) 0.002(2)
C12 0.037(3) 0.048(5) 0.036(2) -0.002(4) 0.013(2) 0.004(4)
C13 0.047(3) 0.038(3) 0.033(2) 0.005(2) 0.018(2) 0.005(2)
C14 0.041(3) 0.025(3) 0.040(2) 0.005(2) 0.022(2) 0.010(3)
C15 0.038(3) 0.023(3) 0.035(2) 0.004(3) 0.023(2) 0.003(3)
C16 0.034(3) 0.014(4) 0.036(2) 0.002(3) 0.023(2) 0.008(3)
C17 0.038(3) 0.020(4) 0.045(2) 0.003(3) 0.026(2) 0.003(4)
C18 0.033(3) 0.025(6) 0.051(3) -0.001(4) 0.030(2) -0.009(3)
C1' 0.0228(15) 0.029(4) 0.046(3) -0.001(5) 0.020(2) -0.003(4)
C2' 0.026(2) 0.022(5) 0.032(5) 0.005(3) 0.015(3) 0.007(3)
C3' 0.026(3) 0.022(4) 0.031(4) 0.006(3) 0.019(3) 0.009(3)
C4' 0.029(2) 0.026(3) 0.035(4) 0.006(2) 0.013(3) 0.006(2)
C5' 0.047(3) 0.022(3) 0.035(3) 0.007(3) 0.017(3) -0.0009(19)
C6' 0.035(3) 0.020(3) 0.027(2) 0.006(3) 0.013(2) -0.002(2)
C7' 0.044(3) 0.033(3) 0.023(2) 0.004(3) 0.011(2) -0.002(2)
C8' 0.058(4) 0.038(3) 0.039(3) -0.006(3) 0.003(3) -0.004(3)
C9' 0.075(5) 0.052(4) 0.044(3) -0.011(4) -0.001(3) -0.007(3)
C10' 0.057(4) 0.053(4) 0.027(2) 0.002(3) 0.006(2) 0.000(3)
C11' 0.034(3) 0.039(3) 0.0219(19) 0.004(2) 0.0085(18) 0.002(2)
C12' 0.037(3) 0.048(5) 0.036(2) -0.002(4) 0.013(2) 0.004(4)
C13' 0.047(3) 0.038(3) 0.033(2) 0.005(2) 0.018(2) 0.005(2)
C14' 0.041(3) 0.025(3) 0.040(2) 0.005(2) 0.022(2) 0.010(3)
C15' 0.038(3) 0.023(3) 0.035(2) 0.004(3) 0.023(2) 0.003(3)
C16' 0.034(3) 0.014(4) 0.036(2) 0.002(3) 0.023(2) 0.008(3)
C17' 0.038(3) 0.020(4) 0.045(2) 0.003(3) 0.026(2) 0.003(4)
C18' 0.033(3) 0.025(6) 0.051(3) -0.001(4) 0.030(2) -0.009(3)
C19 0.0209(14) 0.0385(19) 0.0377(17) -0.0043(14) 0.0155(13) -0.0092(15)
C20 0.0221(14) 0.0287(17) 0.0320(15) 0.0014(13) 0.0151(12) -0.0029(13)
C21 0.0237(14) 0.0288(17) 0.0328(15) -0.0023(13) 0.0175(13) -0.0068(14)
C22 0.0232(15) 0.0322(19) 0.0373(17) -0.0026(13) 0.0158(13) -0.0062(14)
C23 0.0348(18) 0.0276(19) 0.050(2) -0.0033(15) 0.0043(16) -0.0014(17)
C24 0.0187(14) 0.042(2) 0.0257(15) -0.0045(13) 0.0086(12) 0.0033(14)
C25 0.0247(15) 0.044(2) 0.026(2) -0.0055(15) 0.0066(13) 0.0100(16)
C26 0.028(2) 0.037(4) 0.039(4) -0.007(2) 0.006(3) -0.001(3)
C27 0.028(2) 0.055(4) 0.047(4) -0.008(3) 0.011(3) 0.000(3)
C28 0.0234(16) 0.054(4) 0.038(2) -0.005(2) 0.0016(15) 0.020(3)
C29 0.0170(17) 0.078(3) 0.0282(18) -0.0030(19) 0.0040(15) -0.008(2)
C30 0.0261(19) 0.057(4) 0.034(2) 0.014(3) 0.0156(17) 0.006(3)
C31 0.0219(18) 0.047(3) 0.119(4) 0.0046(18) 0.004(2) -0.013(3)
C32 0.0193(19) 0.041(3) 0.056(5) 0.003(2) 0.015(3) -0.006(4)
C33 0.0183(14) 0.0329(19) 0.055(2) 0.0016(14) 0.0092(14) -0.0071(16)
C34 0.0238(16) 0.0318(19) 0.059(2) 0.0001(14) 0.0176(16) -0.0104(18)
C35 0.0274(18) 0.033(2) 0.091(3) 0.0026(16) 0.015(2) -0.019(2)
C36 0.0276(17) 0.032(2) 0.077(3) -0.0046(15) 0.0198(18) -0.022(2)
C37 0.0226(14) 0.0235(16) 0.0339(16) -0.0038(12) 0.0108(12) 0.0013(13)
C38 0.0227(14) 0.0199(15) 0.0408(17) 0.0028(12) 0.0162(13) 0.0007(13)
C39 0.0252(15) 0.0191(16) 0.0318(15) 0.0010(12) 0.0125(12) 0.0005(13)
C40 0.0266(15) 0.0190(16) 0.0471(18) 0.0017(13) 0.0181(14) -0.0022(14)
C41 0.0249(14) 0.0163(14) 0.0369(16) -0.0017(12) 0.0140(13) -0.0023(13)
C42 0.0221(13) 0.0170(14) 0.0273(14) 0.0000(11) 0.0122(11) 0.0005(12)
C43 0.0252(14) 0.0209(16) 0.0303(15) 0.0004(12) 0.0155(12) 0.0012(12)
C44 0.0335(17) 0.0245(17) 0.0431(18) -0.0040(14) 0.0157(15) -0.0025(15)
C45 0.0331(17) 0.035(2) 0.0456(19) -0.0100(15) 0.0169(15) -0.0031(16)
C46 0.0234(14) 0.0349(19) 0.0388(17) -0.0049(14) 0.0129(13) 0.0036(15)
C47 0.0237(14) 0.0248(16) 0.0323(16) -0.0008(12) 0.0134(13) 0.0028(13)
C48 0.0303(16) 0.0347(19) 0.0306(16) -0.0021(14) 0.0090(14) 0.0073(14)
C49 0.0223(14) 0.0271(17) 0.0424(17) 0.0044(13) 0.0166(13) 0.0032(14)
C50 0.0239(14) 0.0178(15) 0.0406(17) 0.0035(12) 0.0155(13) 0.0025(13)
C51 0.0227(13) 0.0151(14) 0.0293(14) 0.0010(11) 0.0141(11) 0.0000(12)
C52 0.0196(13) 0.0202(15) 0.0252(14) 0.0006(11) 0.0099(11) 0.0037(12)
C53 0.0248(14) 0.0227(16) 0.0250(14) 0.0029(12) 0.0119(11) -0.0011(12)
C54 0.0315(15) 0.0188(15) 0.0287(15) -0.0010(12) 0.0131(12) -0.0015(12)
C55 0.0352(19) 0.068(3) 0.056(2) -0.008(2) 0.0183(18) -0.021(2)
C25' 0.0247(15) 0.044(2) 0.026(2) -0.0055(15) 0.0066(13) 0.0100(16)
C26' 0.028(2) 0.037(4) 0.039(4) -0.007(2) 0.006(3) -0.001(3)
C27' 0.028(2) 0.055(4) 0.047(4) -0.008(3) 0.011(3) 0.000(3)
C28' 0.0234(16) 0.054(4) 0.038(2) -0.005(2) 0.0016(15) 0.020(3)
C29' 0.0170(17) 0.078(3) 0.0282(18) -0.0030(19) 0.0040(15) -0.008(2)
C30' 0.0261(19) 0.057(4) 0.034(2) 0.014(3) 0.0156(17) 0.006(3)
C31' 0.0219(18) 0.047(3) 0.119(4) 0.0046(18) 0.004(2) -0.013(3)
C32' 0.0193(19) 0.041(3) 0.056(5) 0.003(2) 0.015(3) -0.006(4)

loop_
_atom_type_symbol
_atom_type_description
_atom_type_scat_dispersion_real
_atom_type_scat_dispersion_imag
_atom_type_scat_source
C C 0.0033 0.0000 'International Tables Vol C Tables 4.2.6.8 and 6.1.1.4'
H H 0.0000 0.0000 'International Tables Vol C Tables 4.2.6.8 and 6.1.1.4'
O O 0.0106 0.0000 'International Tables Vol C Tables 4.2.6.8 and 6.1.1.4'

loop_
_geom_angle_atom_site_label_1
_geom_angle_atom_site_label_2
_geom_angle_atom_site_label_3
_geom_angle_site_symmetry_1
_geom_angle_site_symmetry_3
_geom_angle
_geom_angle_publ_flag
C1 O1 H1 . . 120.0 ?
C1' O1 H1' . . 120.2 ?
C1 O1 H1' . . 109.5 ?
C19 O2 H2 . . 109.5 ?
C37 O3 H3 . . 109.5 ?
C55 O4 H4 . . 109.5 ?
C2 C1 C18 . . 118.6(17) ?
C2 C1 O1 . . 116.5(11) ?
C18 C1 O1 . . 124.5(12) ?
C1 C2 C3 . . 122.7(12) ?
C1 C2 H2A . . 118.7 ?
C3 C2 H2A . . 118.7 ?
C2 C3 C16 . . 118.5(7) ?
C2 C3 C4 . . 116.8(7) ?
C16 C3 C4 . . 124.6(7) ?
C3 C4 C5 . . 112.4(6) ?
C3 C4 H4A . . 109.1 ?
C5 C4 H4A . . 109.1 ?
C3 C4 H4B . . 109.1 ?
C5 C4 H4B . . 109.1 ?
H4A C4 H4B . . 107.8 ?
C6 C5 C4 . . 111.9(5) ?
C6 C5 H5A . . 109.2 ?
C4 C5 H5A . . 109.2 ?
C6 C5 H5B . . 109.2 ?
C4 C5 H5B . . 109.2 ?
H5A C5 H5B . . 107.9 ?
C5 C6 C7 . . 111.9(5) ?
C5 C6 C15 . . 108.2(5) ?
C7 C6 C15 . . 109.9(5) ?
C5 C6 H6 . . 108.9 ?
C7 C6 H6 . . 108.9 ?
C15 C6 H6 . . 108.9 ?
C8 C7 C6 . . 119.6(6) ?
C8 C7 C11 . . 105.4(6) ?
C6 C7 C11 . . 112.6(5) ?
C8 C7 H7 . . 106.1 ?
C6 C7 H7 . . 106.1 ?
C11 C7 H7 . . 106.1 ?
C7 C8 C9 . . 103.4(6) ?
C7 C8 H8A . . 111.1 ?
C9 C8 H8A . . 111.1 ?
C7 C8 H8B . . 111.1 ?
C9 C8 H8B . . 111.1 ?
H8A C8 H8B . . 109.0 ?
C8 C9 C10 . . 106.2(7) ?
C8 C9 H9A . . 110.5 ?
C10 C9 H9A . . 110.5 ?
C8 C9 H9B . . 110.5 ?
C10 C9 H9B . . 110.5 ?
H9A C9 H9B . . 108.7 ?
C11 C10 C9 . . 104.8(6) ?
C11 C10 H10A . . 110.8 ?
C9 C10 H10A . . 110.8 ?
C11 C10 H10B . . 110.8 ?
C9 C10 H10B . . 110.8 ?
H10A C10 H10B . . 108.9 ?
C12 C11 C7 . . 113.6(6) ?
C12 C11 C10 . . 108.9(6) ?
C7 C11 C10 . . 99.0(6) ?
C12 C11 C13 . . 110.5(6) ?
C7 C11 C13 . . 108.3(5) ?
C10 C11 C13 . . 116.2(5) ?
C11 C13 C14 . . 111.3(5) ?
C11 C13 H13A . . 109.4 ?
C14 C13 H13A . . 109.4 ?
C11 C13 H13B . . 109.4 ?
C14 C13 H13B . . 109.4 ?
H13A C13 H13B . . 108.0 ?
C15 C14 C13 . . 113.5(6) ?
C15 C14 H14A . . 108.9 ?
C13 C14 H14A . . 108.9 ?
C15 C14 H14B . . 108.9 ?
C13 C14 H14B . . 108.9 ?
H14A C14 H14B . . 107.7 ?
C14 C15 C6 . . 111.8(5) ?
C14 C15 C16 . . 113.2(5) ?
C6 C15 C16 . . 111.1(5) ?
C14 C15 H15 . . 106.8 ?
C6 C15 H15 . . 106.8 ?
C16 C15 H15 . . 106.8 ?
C17 C16 C3 . . 118.9(7) ?
C17 C16 C15 . . 122.3(6) ?
C3 C16 C15 . . 118.8(6) ?
C18 C17 C16 . . 121.9(9) ?
C18 C17 H17 . . 119.1 ?
C16 C17 H17 . . 119.1 ?
C1 C18 C17 . . 119.2(13) ?
C1 C18 H18A . . 120.4 ?
C17 C18 H18A . . 120.4 ?
O1 C1' C18' . . 119.9(12) ?
O1 C1' C2' . . 118.1(12) ?
C18' C1' C2' . . 121.6(16) ?
C1' C2' C3' . . 119.2(11) ?
C1' C2' H2' . . 120.4 ?
C3' C2' H2' . . 120.4 ?
C2' C3' C16' . . 120.6(7) ?
C2' C3' C4' . . 116.4(7) ?
C16' C3' C4' . . 122.9(7) ?
C3' C4' C5' . . 113.9(6) ?
C3' C4' H4'A . . 108.8 ?
C5' C4' H4'A . . 108.8 ?
C3' C4' H4'B . . 108.8 ?
C5' C4' H4'B . . 108.8 ?
H4'A C4' H4'B . . 107.7 ?
C6' C5' C4' . . 110.2(5) ?
C6' C5' H5'A . . 109.6 ?
C4' C5' H5'A . . 109.6 ?
C6' C5' H5'B . . 109.6 ?
C4' C5' H5'B . . 109.6 ?
H5'A C5' H5'B . . 108.1 ?
C5' C6' C15' . . 109.7(5) ?
C5' C6' C7' . . 112.1(5) ?
C15' C6' C7' . . 109.1(5) ?
C5' C6' H6' . . 108.6 ?
C15' C6' H6' . . 108.6 ?
C7' C6' H6' . . 108.6 ?
C8' C7' C11' . . 104.2(6) ?
C8' C7' C6' . . 119.0(5) ?
C11' C7' C6' . . 113.1(5) ?
C8' C7' H7' . . 106.6 ?
C11' C7' H7' . . 106.6 ?
C6' C7' H7' . . 106.6 ?
C7' C8' C9' . . 103.1(6) ?
C7' C8' H8'A . . 111.1 ?
C9' C8' H8'A . . 111.1 ?
C7' C8' H8'B . . 111.1 ?
C9' C8' H8'B . . 111.1 ?
H8'A C8' H8'B . . 109.1 ?
C10' C9' C8' . . 106.5(7) ?
C10' C9' H9'1 . . 110.4 ?
C8' C9' H9'1 . . 110.4 ?
C10' C9' H9'2 . . 110.4 ?
C8' C9' H9'2 . . 110.4 ?
H9'1 C9' H9'2 . . 108.6 ?
C9' C10' C11' . . 105.0(6) ?
C9' C10' H10C . . 110.7 ?
C11' C10' H10C . . 110.7 ?
C9' C10' H10D . . 110.7 ?
C11' C10' H10D . . 110.7 ?
H10C C10' H10D . . 108.8 ?
C13' C11' C7' . . 107.6(6) ?
C13' C11' C12' . . 109.8(6) ?
C7' C11' C12' . . 113.1(6) ?
C13' C11' C10' . . 117.0(6) ?
C7' C11' C10' . . 99.3(6) ?
C12' C11' C10' . . 109.6(7) ?
C11' C12' H12D . . 109.5 ?
C11' C12' H12E . . 109.5 ?
H12D C12' H12E . . 109.5 ?
C11' C12' H12F . . 109.5 ?
H12D C12' H12F . . 109.5 ?
H12E C12' H12F . . 109.5 ?
C11' C13' C14' . . 112.3(5) ?
C11' C13' H13C . . 109.1 ?
C14' C13' H13C . . 109.1 ?
C11' C13' H13D . . 109.1 ?
C14' C13' H13D . . 109.1 ?
H13C C13' H13D . . 107.9 ?
C15' C14' C13' . . 112.1(6) ?
C15' C14' H14C . . 109.2 ?
C13' C14' H14C . . 109.2 ?
C15' C14' H14D . . 109.2 ?
C13' C14' H14D . . 109.2 ?
H14C C14' H14D . . 107.9 ?
C6' C15' C14' . . 112.5(5) ?
C6' C15' C16' . . 109.6(5) ?
C14' C15' C16' . . 113.0(5) ?
C6' C15' H15' . . 107.1 ?
C14' C15' H15' . . 107.1 ?
C16' C15' H15' . . 107.1 ?
C17' C16' C3' . . 118.2(7) ?
C17' C16' C15' . . 121.3(6) ?
C3' C16' C15' . . 120.4(6) ?
C16' C17' C18' . . 122.7(9) ?
C16' C17' H17' . . 118.7 ?
C18' C17' H17' . . 118.7 ?
C1' C18' C17' . . 117.3(14) ?
C1' C18' H18' . . 121.4 ?
C17' C18' H18' . . 121.4 ?
O2 C19 C20 . . 118.1(3) ?
O2 C19 C36 . . 121.7(3) ?
C20 C19 C36 . . 120.2(3) ?
C19 C20 C21 . . 121.3(3) ?
C19 C20 H20 . . 119.4 ?
C21 C20 H20 . . 119.4 ?
C20 C21 C34 . . 119.5(3) ?
C20 C21 C22 . . 118.7(3) ?
C34 C21 C22 . . 121.7(3) ?
C21 C22 C23 . . 114.5(3) ?
C21 C22 H22A . . 108.6 ?
C23 C22 H22A . . 108.6 ?
C21 C22 H22B . . 108.6 ?
C23 C22 H22B . . 108.6 ?
H22A C22 H22B . . 107.6 ?
C22 C23 C24 . . 113.2(3) ?
C22 C23 H23A . . 108.9 ?
C24 C23 H23A . . 108.9 ?
C22 C23 H23B . . 108.9 ?
C24 C23 H23B . . 108.9 ?
H23A C23 H23B . . 107.8 ?
C33 C24 C25' . . 111.6(5) ?
C33 C24 C25 . . 108.8(4) ?
C33 C24 C23 . . 107.9(3) ?
C25' C24 C23 . . 113.1(4) ?
C25 C24 C23 . . 111.1(3) ?
C33 C24 H24 . . 109.7 ?
C25' C24 H24 . . 104.8 ?
C25 C24 H24 . . 109.7 ?
C23 C24 H24 . . 109.7 ?
C33 C24 H24' . . 108.0 ?
C25' C24 H24' . . 108.0 ?
C25 C24 H24' . . 112.9 ?
C23 C24 H24' . . 108.0 ?
C24 C25 C26 . . 113.5(7) ?
C24 C25 C29 . . 107.7(6) ?
C24 C25 H25 . . 113.1 ?
C26 C25 H25 . . 113.1 ?
C29 C25 H25 . . 113.1 ?
C25 C26 C27 . . 107.5(5) ?
C25 C26 H26A . . 110.2 ?
C27 C26 H26A . . 110.2 ?
C25 C26 H26B . . 110.2 ?
C27 C26 H26B . . 110.2 ?
H26A C26 H26B . . 108.5 ?
C26 C27 C28 . . 103.3(6) ?
C26 C27 H27A . . 111.1 ?
C28 C27 H27A . . 111.1 ?
C26 C27 H27B . . 111.1 ?
C28 C27 H27B . . 111.1 ?
H27A C27 H27B . . 109.1 ?
C27 C28 C29 . . 97.9(5) ?
C27 C28 H28A . . 112.2 ?
C29 C28 H28A . . 112.2 ?
C27 C28 H28B . . 112.2 ?
C29 C28 H28B . . 112.2 ?
H28A C28 H28B . . 109.8 ?
C31 C29 C25 . . 111.9(6) ?
C31 C29 C28 . . 114.0(7) ?
C25 C29 C28 . . 98.7(8) ?
C31 C29 C30 . . 125.5(7) ?
C25 C29 C30 . . 102.2(6) ?
C28 C29 C30 . . 100.6(7) ?
C29 C31 C32 . . 119.7(7) ?
C29 C31 H31A . . 107.4 ?
C32 C31 H31A . . 107.4 ?
C29 C31 H31B . . 107.4 ?
C32 C31 H31B . . 107.4 ?
H31A C31 H31B . . 106.9 ?
C33 C32 C31 . . 113.2(5) ?
C33 C32 H32A . . 108.9 ?
C31 C32 H32A . . 108.9 ?
C33 C32 H32B . . 108.9 ?
C31 C32 H32B . . 108.9 ?
H32A C32 H32B . . 107.7 ?
C32 C33 C24 . . 121.4(3) ?
C32 C33 C34 . . 116.0(4) ?
C24 C33 C34 . . 110.3(3) ?
C24 C33 C32' . . 104.5(4) ?
C34 C33 C32' . . 111.1(4) ?
C32 C33 H33 . . 101.8 ?
C24 C33 H33 . . 101.8 ?
C34 C33 H33 . . 101.8 ?
C24 C33 H33' . . 110.3 ?
C34 C33 H33' . . 110.3 ?
C32' C33 H33' . . 110.3 ?
C35 C34 C21 . . 117.4(3) ?
C35 C34 C33 . . 122.8(3) ?
C21 C34 C33 . . 119.8(3) ?
C36 C35 C34 . . 122.8(4) ?
C36 C35 H35 . . 118.6 ?
C34 C35 H35 . . 118.6 ?
C35 C36 C19 . . 118.7(3) ?
C35 C36 H36 . . 120.7 ?
C19 C36 H36 . . 120.7 ?
O3 C37 C38 . . 121.6(3) ?
O3 C37 C54 . . 118.5(3) ?
C38 C37 C54 . . 119.9(3) ?
C37 C38 C39 . . 121.1(3) ?
C37 C38 H38 . . 119.4 ?
C39 C38 H38 . . 119.4 ?
C38 C39 C52 . . 119.9(3) ?
C38 C39 C40 . . 118.0(3) ?
C52 C39 C40 . . 122.1(3) ?
C39 C40 C41 . . 112.1(3) ?
C39 C40 H40A . . 109.2 ?
C41 C40 H40A . . 109.2 ?
C39 C40 H40B . . 109.2 ?
C41 C40 H40B . . 109.2 ?
H40A C40 H40B . . 107.9 ?
C42 C41 C40 . . 108.5(3) ?
C42 C41 H41A . . 110.0 ?
C40 C41 H41A . . 110.0 ?
C42 C41 H41B . . 110.0 ?
C40 C41 H41B . . 110.0 ?
H41A C41 H41B . . 108.4 ?
C41 C42 C43 . . 114.9(3) ?
C41 C42 C51 . . 109.1(2) ?
C43 C42 C51 . . 107.8(2) ?
C41 C42 H42 . . 108.3 ?
C43 C42 H42 . . 108.3 ?
C51 C42 H42 . . 108.3 ?
C42 C43 C44 . . 119.5(3) ?
C42 C43 C47 . . 112.6(2) ?
C44 C43 C47 . . 103.8(2) ?
C42 C43 H43 . . 106.7 ?
C44 C43 H43 . . 106.7 ?
C47 C43 H43 . . 106.7 ?
C43 C44 C45 . . 103.4(3) ?
C43 C44 H44A . . 111.1 ?
C45 C44 H44A . . 111.1 ?
C43 C44 H44B . . 111.1 ?
C45 C44 H44B . . 111.1 ?
H44A C44 H44B . . 109.0 ?
C46 C45 C44 . . 106.3(3) ?
C46 C45 H45A . . 110.5 ?
C44 C45 H45A . . 110.5 ?
C46 C45 H45B . . 110.5 ?
C44 C45 H45B . . 110.5 ?
H45A C45 H45B . . 108.7 ?
C47 C46 C45 . . 104.9(3) ?
C47 C46 H46A . . 110.8 ?
C45 C46 H46A . . 110.8 ?
C47 C46 H46B . . 110.8 ?
C45 C46 H46B . . 110.8 ?
H46A C46 H46B . . 108.8 ?
C49 C47 C48 . . 110.8(3) ?
C49 C47 C46 . . 116.6(3) ?
C48 C47 C46 . . 108.3(3) ?
C49 C47 C43 . . 108.4(2) ?
C48 C47 C43 . . 111.9(3) ?
C46 C47 C43 . . 100.3(3) ?
C47 C48 H48A . . 109.5 ?
C47 C48 H48B . . 109.5 ?
H48A C48 H48B . . 109.5 ?
C47 C48 H48C . . 109.5 ?
H48A C48 H48C . . 109.5 ?
H48B C48 H48C . . 109.5 ?
C47 C49 C50 . . 112.5(3) ?
C47 C49 H49A . . 109.1 ?
C50 C49 H49A . . 109.1 ?
C47 C49 H49B . . 109.1 ?
C50 C49 H49B . . 109.1 ?
H49A C49 H49B . . 107.8 ?
C49 C50 C51 . . 112.7(3) ?
C49 C50 H50A . . 109.0 ?
C51 C50 H50A . . 109.0 ?
C49 C50 H50B . . 109.0 ?
C51 C50 H50B . . 109.0 ?
H50A C50 H50B . . 107.8 ?
C52 C51 C42 . . 111.8(2) ?
C52 C51 C50 . . 113.2(2) ?
C42 C51 C50 . . 111.3(2) ?
C52 C51 H51 . . 106.7 ?
C42 C51 H51 . . 106.7 ?
C50 C51 H51 . . 106.7 ?
C53 C52 C39 . . 117.7(3) ?
C53 C52 C51 . . 121.4(3) ?
C39 C52 C51 . . 120.9(3) ?
C54 C53 C52 . . 122.3(3) ?
C54 C53 H53 . . 118.9 ?
C52 C53 H53 . . 118.9 ?
C53 C54 C37 . . 119.0(3) ?
C53 C54 H54 . . 120.5 ?
C37 C54 H54 . . 120.5 ?
O4 C55 H55A . . 109.5 ?
O4 C55 H55B . . 109.5 ?
H55A C55 H55B . . 109.5 ?
O4 C55 H55C . . 109.5 ?
H55A C55 H55C . . 109.5 ?
H55B C55 H55C . . 109.5 ?
C24 C25' C29' . . 116.2(7) ?
C24 C25' C26' . . 122.0(6) ?
C29' C25' C26' . . 112.1(7) ?
C24 C25' H25' . . 100.5 ?
C29' C25' H25' . . 100.5 ?
C26' C25' H25' . . 100.5 ?
C27' C26' C25' . . 101.4(6) ?
C27' C26' H26C . . 111.5 ?
C25' C26' H26C . . 111.5 ?
C27' C26' H26D . . 111.5 ?
C25' C26' H26D . . 111.5 ?
H26C C26' H26D . . 109.3 ?
C26' C27' C28' . . 107.5(7) ?
C26' C27' H27C . . 110.2 ?
C28' C27' H27C . . 110.2 ?
C26' C27' H27D . . 110.2 ?
C28' C27' H27D . . 110.2 ?
H27C C27' H27D . . 108.5 ?
C29' C28' C27' . . 110.4(8) ?
C29' C28' H28C . . 109.6 ?
C27' C28' H28C . . 109.6 ?
C29' C28' H28D . . 109.6 ?
C27' C28' H28D . . 109.6 ?
H28C C28' H28D . . 108.1 ?
C28' C29' C25' . . 100.5(9) ?
C28' C29' C30' . . 117.2(9) ?
C25' C29' C30' . . 120.6(8) ?
C28' C29' C31' . . 121.7(8) ?
C25' C29' C31' . . 107.3(7) ?
C30' C29' C31' . . 90.5(6) ?
C29' C31' C32' . . 101.3(7) ?
C29' C31' H31C . . 111.5 ?
C32' C31' H31C . . 111.5 ?
C29' C31' H31D . . 111.5 ?
C32' C31' H31D . . 111.5 ?
H31C C31' H31D . . 109.3 ?
C33 C32' C31' . . 107.0(6) ?
C33 C32' H32C . . 110.3 ?
C31' C32' H32C . . 110.3 ?
C33 C32' H32D . . 110.3 ?
C31' C32' H32D . . 110.3 ?
H32C C32' H32D . . 108.6 ?

loop_
_geom_bond_atom_site_label_1
_geom_bond_atom_site_label_2
_geom_bond_site_symmetry_2
_geom_bond_distance
_geom_bond_publ_flag
O1 C1' . 1.38(2) ?
O1 C1 . 1.39(2) ?
O1 H1 . 0.8400 ?
O1 H1' . 0.8400 ?
O2 C19 . 1.382(4) ?
O2 H2 . 0.8400 ?
O3 C37 . 1.378(4) ?
O3 H3 . 0.8400 ?
O4 C55 . 1.402(4) ?
O4 H4 . 0.8400 ?
C1 C2 . 1.386(9) ?
C1 C18 . 1.388(10) ?
C2 C3 . 1.391(9) ?
C2 H2A . 0.9500 ?
C3 C16 . 1.394(7) ?
C3 C4 . 1.522(8) ?
C4 C5 . 1.532(7) ?
C4 H4A . 0.9900 ?
C4 H4B . 0.9900 ?
C5 C6 . 1.523(7) ?
C5 H5A . 0.9900 ?
C5 H5B . 0.9900 ?
C6 C7 . 1.529(7) ?
C6 C15 . 1.536(7) ?
C6 H6 . 1.0000 ?
C7 C8 . 1.526(8) ?
C7 C11 . 1.536(8) ?
C7 H7 . 1.0000 ?
C8 C9 . 1.542(8) ?
C8 H8A . 0.9900 ?
C8 H8B . 0.9900 ?
C9 C10 . 1.557(9) ?
C9 H9A . 0.9900 ?
C9 H9B . 0.9900 ?
C10 C11 . 1.539(7) ?
C10 H10A . 0.9900 ?
C10 H10B . 0.9900 ?
C11 C12 . 1.535(8) ?
C11 C13 . 1.542(8) ?
C12 H12A . 0.9800 ?
C12 H12B . 0.9800 ?
C12 H12C . 0.9800 ?
C13 C14 . 1.550(7) ?
C13 H13A . 0.9900 ?
C13 H13B . 0.9900 ?
C14 C15 . 1.532(7) ?
C14 H14A . 0.9900 ?
C14 H14B . 0.9900 ?
C15 C16 . 1.536(8) ?
C15 H15 . 1.0000 ?
C16 C17 . 1.393(8) ?
C17 C18 . 1.392(9) ?
C17 H17 . 0.9500 ?
C18 H18A . 0.9500 ?
C1' C18' . 1.390(10) ?
C1' C2' . 1.390(9) ?
C2' C3' . 1.392(9) ?
C2' H2' . 0.9500 ?
C3' C16' . 1.393(7) ?
C3' C4' . 1.522(8) ?
C4' C5' . 1.537(7) ?
C4' H4'A . 0.9900 ?
C4' H4'B . 0.9900 ?
C5' C6' . 1.526(7) ?
C5' H5'A . 0.9900 ?
C5' H5'B . 0.9900 ?
C6' C15' . 1.530(7) ?
C6' C7' . 1.536(7) ?
C6' H6' . 1.0000 ?
C7' C8' . 1.532(8) ?
C7' C11' . 1.535(8) ?
C7' H7' . 1.0000 ?
C8' C9' . 1.541(8) ?
C8' H8'A . 0.9900 ?
C8' H8'B . 0.9900 ?
C9' C10' . 1.539(9) ?
C9' H9'1 . 0.9900 ?
C9' H9'2 . 0.9900 ?
C10' C11' . 1.542(8) ?
C10' H10C . 0.9900 ?
C10' H10D . 0.9900 ?
C11' C13' . 1.525(8) ?
C11' C12' . 1.536(8) ?
C12' H12D . 0.9800 ?
C12' H12E . 0.9800 ?
C12' H12F . 0.9800 ?
C13' C14' . 1.546(8) ?
C13' H13C . 0.9900 ?
C13' H13D . 0.9900 ?
C14' C15' . 1.535(7) ?
C14' H14C . 0.9900 ?
C14' H14D . 0.9900 ?
C15' C16' . 1.548(8) ?
C15' H15' . 1.0000 ?
C16' C17' . 1.387(8) ?
C17' C18' . 1.393(9) ?
C17' H17' . 0.9500 ?
C18' H18' . 0.9500 ?
C19 C20 . 1.382(5) ?
C19 C36 . 1.383(5) ?
C20 C21 . 1.389(4) ?
C20 H20 . 0.9500 ?
C21 C34 . 1.411(5) ?
C21 C22 . 1.506(5) ?
C22 C23 . 1.510(4) ?
C22 H22A . 0.9900 ?
C22 H22B . 0.9900 ?
C23 C24 . 1.531(5) ?
C23 H23A . 0.9900 ?
C23 H23B . 0.9900 ?
C24 C33 . 1.507(5) ?
C24 C25' . 1.520(8) ?
C24 C25 . 1.530(8) ?
C24 H24 . 1.0000 ?
C24 H24' . 1.0000 ?
C25 C26 . 1.549(9) ?
C25 C29 . 1.583(8) ?
C25 H25 . 1.0000 ?
C26 C27 . 1.571(7) ?
C26 H26A . 0.9900 ?
C26 H26B . 0.9900 ?
C27 C28 . 1.595(9) ?
C27 H27A . 0.9900 ?
C27 H27B . 0.9900 ?
C28 C29 . 1.598(8) ?
C28 H28A . 0.9900 ?
C28 H28B . 0.9900 ?
C29 C31 . 1.352(11) ?
C29 C30 . 1.603(9) ?
C30 H30A . 0.9800 ?
C30 H30B . 0.9800 ?
C30 H30C . 0.9800 ?
C31 C32 . 1.554(7) ?
C31 H31A . 0.9900 ?
C31 H31B . 0.9900 ?
C32 C33 . 1.503(6) ?
C32 H32A . 0.9900 ?
C32 H32B . 0.9900 ?
C33 C34 . 1.523(4) ?
C33 C32' . 1.588(7) ?
C33 H33 . 1.0000 ?
C33 H33' . 1.0000 ?
C34 C35 . 1.399(5) ?
C35 C36 . 1.382(5) ?
C35 H35 . 0.9500 ?
C36 H36 . 0.9500 ?
C37 C38 . 1.380(5) ?
C37 C54 . 1.389(4) ?
C38 C39 . 1.395(4) ?
C38 H38 . 0.9500 ?
C39 C52 . 1.401(4) ?
C39 C40 . 1.515(4) ?
C40 C41 . 1.527(4) ?
C40 H40A . 0.9900 ?
C40 H40B . 0.9900 ?
C41 C42 . 1.517(4) ?
C41 H41A . 0.9900 ?
C41 H41B . 0.9900 ?
C42 C43 . 1.523(4) ?
C42 C51 . 1.535(4) ?
C42 H42 . 1.0000 ?
C43 C44 . 1.532(4) ?
C43 C47 . 1.541(4) ?
C43 H43 . 1.0000 ?
C44 C45 . 1.557(5) ?
C44 H44A . 0.9900 ?
C44 H44B . 0.9900 ?
C45 C46 . 1.543(5) ?
C45 H45A . 0.9900 ?
C45 H45B . 0.9900 ?
C46 C47 . 1.534(4) ?
C46 H46A . 0.9900 ?
C46 H46B . 0.9900 ?
C47 C49 . 1.523(5) ?
C47 C48 . 1.534(4) ?
C48 H48A . 0.9800 ?
C48 H48B . 0.9800 ?
C48 H48C . 0.9800 ?
C49 C50 . 1.534(4) ?
C49 H49A . 0.9900 ?
C49 H49B . 0.9900 ?
C50 C51 . 1.538(4) ?
C50 H50A . 0.9900 ?
C50 H50B . 0.9900 ?
C51 C52 . 1.527(4) ?
C51 H51 . 1.0000 ?
C52 C53 . 1.400(4) ?
C53 C54 . 1.385(4) ?
C53 H53 . 0.9500 ?
C54 H54 . 0.9500 ?
C55 H55A . 0.9800 ?
C55 H55B . 0.9800 ?
C55 H55C . 0.9800 ?
C25' C29' . 1.521(7) ?
C25' C26' . 1.571(8) ?
C25' H25' . 1.0000 ?
C26' C27' . 1.540(8) ?
C26' H26C . 0.9900 ?
C26' H26D . 0.9900 ?
C27' C28' . 1.562(9) ?
C27' H27C . 0.9900 ?
C27' H27D . 0.9900 ?
C28' C29' . 1.503(9) ?
C28' H28C . 0.9900 ?
C28' H28D . 0.9900 ?
C29' C30' . 1.546(8) ?
C29' C31' . 1.586(14) ?
C30' H30D . 0.9800 ?
C30' H30E . 0.9800 ?
C30' H30F . 0.9800 ?
C31' C32' . 1.589(8) ?
C31' H31C . 0.9900 ?
C31' H31D . 0.9900 ?
C32' H32C . 0.9900 ?
C32' H32D . 0.9900 ?

loop_
_geom_hbond_atom_site_label_D
_geom_hbond_atom_site_label_H
_geom_hbond_atom_site_label_A
_geom_hbond_site_symmetry_A
_geom_hbond_distance_DH
_geom_hbond_distance_HA
_geom_hbond_distance_DA
_geom_hbond_angle_DHA
O1 H1 O3 . 0.84 1.83 2.662(3) 170
O2 H2 O4 . 0.84 1.82 2.655(4) 170
O3 H3 O2 . 0.84 1.88 2.711(3) 173
O4 H4 O1 1_545 0.84 1.90 2.736(4) 178

loop_
_geom_torsion_atom_site_label_1
_geom_torsion_atom_site_label_2
_geom_torsion_atom_site_label_3
_geom_torsion_atom_site_label_4
_geom_torsion_site_symmetry_1
_geom_torsion_site_symmetry_2
_geom_torsion_site_symmetry_3
_geom_torsion_site_symmetry_4
_geom_torsion
_geom_torsion_publ_flag
C1' O1 C1 C2 . . . . 1E1(2) ?
C1' O1 C1 C18 . . . . -16E1(3) ?
C18 C1 C2 C3 . . . . -2(6) ?
O1 C1 C2 C3 . . . . -176(3) ?
C1 C2 C3 C16 . . . . 2(4) ?
C1 C2 C3 C4 . . . . -179(3) ?
C2 C3 C4 C5 . . . . 176.8(12) ?
C16 C3 C4 C5 . . . . -4.4(14) ?
C3 C4 C5 C6 . . . . 37.6(10) ?
C4 C5 C6 C7 . . . . 174.0(6) ?
C4 C5 C6 C15 . . . . -64.8(7) ?
C5 C6 C7 C8 . . . . -56.1(9) ?
C15 C6 C7 C8 . . . . -176.3(7) ?
C5 C6 C7 C11 . . . . 179.4(6) ?
C15 C6 C7 C11 . . . . 59.2(7) ?
C6 C7 C8 C9 . . . . -162.0(7) ?
C11 C7 C8 C9 . . . . -34.1(9) ?
C7 C8 C9 C10 . . . . 8.1(11) ?
C8 C9 C10 C11 . . . . 20.3(11) ?
C8 C7 C11 C12 . . . . -69.1(7) ?
C6 C7 C11 C12 . . . . 62.9(8) ?
C8 C7 C11 C10 . . . . 46.1(7) ?
C6 C7 C11 C10 . . . . 178.1(6) ?
C8 C7 C11 C13 . . . . 167.7(6) ?
C6 C7 C11 C13 . . . . -60.3(7) ?
C9 C10 C11 C12 . . . . 79.0(9) ?
C9 C10 C11 C7 . . . . -39.8(9) ?
C9 C10 C11 C13 . . . . -155.5(8) ?
C12 C11 C13 C14 . . . . -69.6(8) ?
C7 C11 C13 C14 . . . . 55.4(7) ?
C10 C11 C13 C14 . . . . 165.7(6) ?
C11 C13 C14 C15 . . . . -52.5(8) ?
C13 C14 C15 C6 . . . . 50.7(7) ?
C13 C14 C15 C16 . . . . 177.1(6) ?
C5 C6 C15 C14 . . . . -175.2(5) ?
C7 C6 C15 C14 . . . . -52.8(7) ?
C5 C6 C15 C16 . . . . 57.3(7) ?
C7 C6 C15 C16 . . . . 179.7(6) ?
C2 C3 C16 C17 . . . . -2.6(16) ?
C4 C3 C16 C17 . . . . 178.6(9) ?
C2 C3 C16 C15 . . . . 177.3(12) ?
C4 C3 C16 C15 . . . . -1.5(14) ?
C14 C15 C16 C17 . . . . 27.7(10) ?
C6 C15 C16 C17 . . . . 154.5(7) ?
C14 C15 C16 C3 . . . . -152.2(8) ?
C6 C15 C16 C3 . . . . -25.4(10) ?
C3 C16 C17 C18 . . . . 3.3(15) ?
C15 C16 C17 C18 . . . . -176.6(10) ?
C2 C1 C18 C17 . . . . 3(5) ?
O1 C1 C18 C17 . . . . 175(3) ?
C16 C17 C18 C1 . . . . -3(3) ?
C1 O1 C1' C18' . . . . 0E1(2) ?
C1 O1 C1' C2' . . . . -17E1(3) ?
O1 C1' C2' C3' . . . . 179(3) ?
C18' C1' C2' C3' . . . . 6(6) ?
C1' C2' C3' C16' . . . . -1(4) ?
C1' C2' C3' C4' . . . . 178(3) ?
C2' C3' C4' C5' . . . . 174.3(12) ?
C16' C3' C4' C5' . . . . -6.3(13) ?
C3' C4' C5' C6' . . . . 38.3(9) ?
C4' C5' C6' C15' . . . . -65.4(7) ?
C4' C5' C6' C7' . . . . 173.2(6) ?
C5' C6' C7' C8' . . . . -56.8(9) ?
C15' C6' C7' C8' . . . . -178.5(6) ?
C5' C6' C7' C11' . . . . -179.5(6) ?
C15' C6' C7' C11' . . . . 58.8(7) ?
C11' C7' C8' C9' . . . . -36.5(8) ?
C6' C7' C8' C9' . . . . -163.6(7) ?
C7' C8' C9' C10' . . . . 11.3(10) ?
C8' C9' C10' C11' . . . . 17.7(11) ?
C8' C7' C11' C13' . . . . 169.2(6) ?
C6' C7' C11' C13' . . . . -60.2(7) ?
C8' C7' C11' C12' . . . . -69.3(8) ?
C6' C7' C11' C12' . . . . 61.4(8) ?
C8' C7' C11' C10' . . . . 46.8(7) ?
C6' C7' C11' C10' . . . . 177.5(6) ?
C9' C10' C11' C13' . . . . -154.4(8) ?
C9' C10' C11' C7' . . . . -39.0(9) ?
C9' C10' C11' C12' . . . . 79.7(9) ?
C7' C11' C13' C14' . . . . 56.3(7) ?
C12' C11' C13' C14' . . . . -67.3(8) ?
C10' C11' C13' C14' . . . . 166.9(7) ?
C11' C13' C14' C15' . . . . -53.6(8) ?
C5' C6' C15' C14' . . . . -176.1(5) ?
C7' C6' C15' C14' . . . . -53.0(7) ?
C5' C6' C15' C16' . . . . 57.3(7) ?
C7' C6' C15' C16' . . . . -179.5(6) ?
C13' C14' C15' C6' . . . . 51.4(7) ?
C13' C14' C15' C16' . . . . 176.2(6) ?
C2' C3' C16' C17' . . . . -3.2(18) ?
C4' C3' C16' C17' . . . . 177.4(8) ?
C2' C3' C16' C15' . . . . 179.0(12) ?
C4' C3' C16' C15' . . . . -0.4(15) ?
C6' C15' C16' C17' . . . . 157.2(7) ?
C14' C15' C16' C17' . . . . 30.9(10) ?
C6' C15' C16' C3' . . . . -25.0(11) ?
C14' C15' C16' C3' . . . . -151.3(8) ?
C3' C16' C17' C18' . . . . 2.7(15) ?
C15' C16' C17' C18' . . . . -179.5(9) ?
O1 C1' C18' C17' . . . . -179(3) ?
C2' C1' C18' C17' . . . . -6(6) ?
C16' C17' C18' C1' . . . . 2(3) ?
O2 C19 C20 C21 . . . . 176.8(3) ?
C36 C19 C20 C21 . . . . -2.0(5) ?
C19 C20 C21 C34 . . . . -1.2(5) ?
C19 C20 C21 C22 . . . . 176.3(3) ?
C20 C21 C22 C23 . . . . 175.0(3) ?
C34 C21 C22 C23 . . . . -7.5(5) ?
C21 C22 C23 C24 . . . . 34.8(4) ?
C22 C23 C24 C33 . . . . -61.7(4) ?
C22 C23 C24 C25' . . . . 174.4(6) ?
C22 C23 C24 C25 . . . . 179.2(5) ?
C33 C24 C25 C26 . . . . 161.7(5) ?
C25' C24 C25 C26 . . . . 35(6) ?
C23 C24 C25 C26 . . . . -79.7(7) ?
C33 C24 C25 C29 . . . . 57.8(7) ?
C25' C24 C25 C29 . . . . -69(6) ?
C23 C24 C25 C29 . . . . 176.5(6) ?
C24 C25 C26 C27 . . . . -152.2(6) ?
C29 C25 C26 C27 . . . . -40.4(8) ?
C25 C26 C27 C28 . . . . 7.4(11) ?
C26 C27 C28 C29 . . . . 28.7(12) ?
C24 C25 C29 C31 . . . . -64.6(10) ?
C26 C25 C29 C31 . . . . 178.8(7) ?
C24 C25 C29 C28 . . . . 175.0(8) ?
C26 C25 C29 C28 . . . . 58.4(8) ?
C24 C25 C29 C30 . . . . 72.1(7) ?
C26 C25 C29 C30 . . . . -44.5(7) ?
C27 C28 C29 C31 . . . . -173.7(9) ?
C27 C28 C29 C25 . . . . -54.9(11) ?
C27 C28 C29 C30 . . . . 49.4(11) ?
C25 C29 C31 C32 . . . . 46.5(12) ?
C28 C29 C31 C32 . . . . 157.5(11) ?
C30 C29 C31 C32 . . . . -78.1(11) ?
C29 C31 C32 C33 . . . . -23.7(13) ?
C31 C32 C33 C24 . . . . 19.7(9) ?
C31 C32 C33 C34 . . . . 158.3(7) ?
C31 C32 C33 C32' . . . . 73.4(12) ?
C25' C24 C33 C32 . . . . -35.2(7) ?
C25 C24 C33 C32 . . . . -39.4(7) ?
C23 C24 C33 C32 . . . . -160.0(5) ?
C25' C24 C33 C34 . . . . -175.9(5) ?
C25 C24 C33 C34 . . . . 179.9(4) ?
C23 C24 C33 C34 . . . . 59.3(4) ?
C25' C24 C33 C32' . . . . -56.4(6) ?
C25 C24 C33 C32' . . . . -60.6(5) ?
C23 C24 C33 C32' . . . . 178.8(4) ?
C20 C21 C34 C35 . . . . 3.8(5) ?
C22 C21 C34 C35 . . . . -173.6(4) ?
C20 C21 C34 C33 . . . . -175.1(3) ?
C22 C21 C34 C33 . . . . 7.4(5) ?
C32 C33 C34 C35 . . . . 4.0(7) ?
C24 C33 C34 C35 . . . . 147.0(4) ?
C32' C33 C34 C35 . . . . 31.6(7) ?
C32 C33 C34 C21 . . . . -177.1(5) ?
C24 C33 C34 C21 . . . . -34.1(5) ?
C32' C33 C34 C21 . . . . -149.5(5) ?
C21 C34 C35 C36 . . . . -3.6(7) ?
C33 C34 C35 C36 . . . . 175.4(4) ?
C34 C35 C36 C19 . . . . 0.5(7) ?
O2 C19 C36 C35 . . . . -176.5(4) ?
C20 C19 C36 C35 . . . . 2.3(6) ?
O3 C37 C38 C39 . . . . 178.9(3) ?
C54 C37 C38 C39 . . . . 0.2(5) ?
C37 C38 C39 C52 . . . . 2.0(5) ?
C37 C38 C39 C40 . . . . -176.5(3) ?
C38 C39 C40 C41 . . . . 163.0(3) ?
C52 C39 C40 C41 . . . . -15.5(4) ?
C39 C40 C41 C42 . . . . 50.1(3) ?
C40 C41 C42 C43 . . . . 170.2(3) ?
C40 C41 C42 C51 . . . . -68.7(3) ?
C41 C42 C43 C44 . . . . -54.2(4) ?
C51 C42 C43 C44 . . . . -176.0(3) ?
C41 C42 C43 C47 . . . . -176.4(3) ?
C51 C42 C43 C47 . . . . 61.8(3) ?
C42 C43 C44 C45 . . . . -161.9(3) ?
C47 C43 C44 C45 . . . . -35.5(3) ?
C43 C44 C45 C46 . . . . 10.9(4) ?
C44 C45 C46 C47 . . . . 17.7(4) ?
C45 C46 C47 C49 . . . . -155.7(3) ?
C45 C46 C47 C48 . . . . 78.5(3) ?
C45 C46 C47 C43 . . . . -38.9(3) ?
C42 C43 C47 C49 . . . . -60.2(3) ?
C44 C43 C47 C49 . . . . 169.1(3) ?
C42 C43 C47 C48 . . . . 62.3(3) ?
C44 C43 C47 C48 . . . . -68.3(3) ?
C42 C43 C47 C46 . . . . 177.0(3) ?
C44 C43 C47 C46 . . . . 46.4(3) ?
C48 C47 C49 C50 . . . . -69.8(3) ?
C46 C47 C49 C50 . . . . 165.7(3) ?
C43 C47 C49 C50 . . . . 53.4(3) ?
C47 C49 C50 C51 . . . . -51.7(4) ?
C41 C42 C51 C52 . . . . 50.2(3) ?
C43 C42 C51 C52 . . . . 175.6(2) ?
C41 C42 C51 C50 . . . . 177.9(2) ?
C43 C42 C51 C50 . . . . -56.7(3) ?
C49 C50 C51 C52 . . . . -180.0(3) ?
C49 C50 C51 C42 . . . . 53.1(3) ?
C38 C39 C52 C53 . . . . -2.9(4) ?
C40 C39 C52 C53 . . . . 175.6(3) ?
C38 C39 C52 C51 . . . . 179.3(3) ?
C40 C39 C52 C51 . . . . -2.2(4) ?
C42 C51 C52 C53 . . . . 167.0(2) ?
C50 C51 C52 C53 . . . . 40.2(4) ?
C42 C51 C52 C39 . . . . -15.3(4) ?
C50 C51 C52 C39 . . . . -142.0(3) ?
C39 C52 C53 C54 . . . . 1.7(4) ?
C51 C52 C53 C54 . . . . 179.5(3) ?
C52 C53 C54 C37 . . . . 0.5(5) ?
O3 C37 C54 C53 . . . . 179.8(3) ?
C38 C37 C54 C53 . . . . -1.5(5) ?
C33 C24 C25' C29' . . . . 52.5(11) ?
C25 C24 C25' C29' . . . . 107(6) ?
C23 C24 C25' C29' . . . . 174.4(8) ?
C33 C24 C25' C26' . . . . -164.2(8) ?
C25 C24 C25' C26' . . . . -109(6) ?
C23 C24 C25' C26' . . . . -42.3(11) ?
C24 C25' C26' C27' . . . . -167.7(9) ?
C29' C25' C26' C27' . . . . -23.1(11) ?
C25' C26' C27' C28' . . . . 6.6(11) ?
C26' C27' C28' C29' . . . . 11.4(16) ?
C27' C28' C29' C25' . . . . -24.2(15) ?
C27' C28' C29' C30' . . . . 108.4(13) ?
C27' C28' C29' C31' . . . . -142.3(9) ?
C24 C25' C29' C28' . . . . 176.4(10) ?
C26' C25' C29' C28' . . . . 29.6(13) ?
C24 C25' C29' C30' . . . . 45.9(13) ?
C26' C25' C29' C30' . . . . -100.9(10) ?
C24 C25' C29' C31' . . . . -55.4(11) ?
C26' C25' C29' C31' . . . . 157.8(8) ?
C28' C29' C31' C32' . . . . 177.9(10) ?
C25' C29' C31' C32' . . . . 63.3(7) ?
C30' C29' C31' C32' . . . . -59.2(6) ?
C32 C33 C32' C31' . . . . -63.4(10) ?
C24 C33 C32' C31' . . . . 71.2(6) ?
C34 C33 C32' C31' . . . . -169.8(5) ?
C29' C31' C32' C33 . . . . -74.4(6) ?
